data_7719708
loop_
_publ_author_name
'Rayasingh, Amlan Ranjan'
'Manivannan, Vadivelu'

_publ_section_title
;
 Group 10 complexes of benzothiazolehydrazone- and
 imidazo[1,5-<i>a</i>]pyridine-based ligands: structural artistry,
 biophysical study, and catalytic activity.
;
_journal_issue 45
_journal_name_full 'Dalton transactions (Cambridge, England : 2003)'
_journal_page_first 16939
_journal_page_last 16954
_journal_paper_doi 10.1039/d5dt02077h
_journal_volume 54
_journal_year 2025
_chemical_formula_moiety 'C26 H19 Cl N3 P Pd S, [+ solvents]'
_chemical_formula_sum 'C26 H19 Cl N3 P Pd S'
_chemical_formula_weight 578.32
_chemical_name_systematic 151-2Pd
_space_group_crystal_system triclinic
_space_group_IT_number 2
_space_group_name_Hall '-P 1'
_space_group_name_H-M_alt 'P -1'
_atom_sites_solution_hydrogens geom
_atom_sites_solution_primary dual
_audit_creation_date 2025-04-26
_audit_creation_method
;
Olex2 1.5
(compiled 2021.12.09 svn.r5202d8cf for OlexSys, GUI svn.r6439)
;
_audit_update_record
;
2025-05-22 deposited with the CCDC.	2025-10-17 downloaded from the CCDC.
;
_cell_angle_alpha 95.326(7)
_cell_angle_beta 98.449(10)
_cell_angle_gamma 94.143(8)
_cell_formula_units_Z 2
_cell_length_a 9.3817(13)
_cell_length_b 9.4039(7)
_cell_length_c 13.3104(15)
_cell_measurement_reflns_used 1746
_cell_measurement_temperature 293
_cell_measurement_theta_max 25.9650
_cell_measurement_theta_min 2.8710
_cell_volume 1152.1(2)
_computing_cell_refinement 'CrysAlisPro 1.171.40.23a (Rigaku OD, 2018)'
_computing_data_collection 'CrysAlisPro 1.171.40.23a (Rigaku OD, 2018)'
_computing_data_reduction 'CrysAlisPro 1.171.40.23a (Rigaku OD, 2018)'
_computing_molecular_graphics 'Olex2 1.5 (Dolomanov et al., 2009)'
_computing_publication_material 'Olex2 1.5 (Dolomanov et al., 2009)'
_computing_structure_refinement 'XL  (Sheldrick, 2008)'
_computing_structure_solution 'SHELXT 2018/2 (Sheldrick, 2018)'
_diffrn_ambient_temperature 293
_diffrn_detector 'CCD plate'
_diffrn_detector_area_resol_mean 16.2760
_diffrn_detector_type Eos
_diffrn_measured_fraction_theta_full 0.991
_diffrn_measured_fraction_theta_max 0.991
_diffrn_measurement_details
;
List of Runs (angles in degrees, time in seconds):

  # Type    Start    End  Width  t~exp~   \w     \q     \k     \f   Frames
#--------------------------------------------------------------------------
  1  \w    -90.00  19.00   1.00   16.25    --  -17.48 -19.00 -90.00  109
  2  \w    -88.00  13.00   1.00   16.25    --  -17.48 -77.00  90.00  101
  3  \w    -25.00   0.00   1.00   16.25    --  -17.48 -57.00-150.00   25
  4  \w    -43.00  45.00   1.00   16.25    --  -17.48  77.00-150.00   88
  5  \w     19.00  63.00   1.00   16.25    --   20.61 -99.00   0.00   44
;
_diffrn_measurement_device 'four-circle diffractometer'
_diffrn_measurement_device_type 'SuperNova, Single source at offset/far, Eos'
_diffrn_measurement_method '\w scans'
_diffrn_measurement_specimen_support 'Mitegen 50um'
_diffrn_orient_matrix_type 'CrysAlisPro convention (1999,Acta A55,543-557)'
_diffrn_orient_matrix_UB_11 -0.0604990000
_diffrn_orient_matrix_UB_12 -0.0409626000
_diffrn_orient_matrix_UB_13 0.0120804000
_diffrn_orient_matrix_UB_21 -0.0461641000
_diffrn_orient_matrix_UB_22 0.0307268000
_diffrn_orient_matrix_UB_23 -0.0376261000
_diffrn_orient_matrix_UB_31 0.0098000000
_diffrn_orient_matrix_UB_32 -0.0562175000
_diffrn_orient_matrix_UB_33 -0.0370519000
_diffrn_radiation_collimation 0.3
_diffrn_radiation_monochromator mirror
_diffrn_radiation_probe x-ray
_diffrn_radiation_type 'Mo K\a'
_diffrn_radiation_wavelength 0.71073
_diffrn_reflns_av_R_equivalents 0.0761
_diffrn_reflns_av_unetI/netI 0.1203
_diffrn_reflns_Laue_measured_fraction_full 0.991
_diffrn_reflns_Laue_measured_fraction_max 0.991
_diffrn_reflns_limit_h_max 11
_diffrn_reflns_limit_h_min -8
_diffrn_reflns_limit_k_max 11
_diffrn_reflns_limit_k_min -11
_diffrn_reflns_limit_l_max 15
_diffrn_reflns_limit_l_min -15
_diffrn_reflns_number 7147
_diffrn_reflns_point_group_measured_fraction_full 0.991
_diffrn_reflns_point_group_measured_fraction_max 0.991
_diffrn_reflns_theta_full 24.996
_diffrn_reflns_theta_max 24.996
_diffrn_reflns_theta_min 2.493
_diffrn_source 'micro-focus sealed X-ray tube'
_diffrn_source_current 24.0
_diffrn_source_power 1.2
_diffrn_source_target Mo
_diffrn_source_type 'SuperNova (Mo) X-ray Source'
_diffrn_source_voltage 50.0
_exptl_absorpt_coefficient_mu 1.102
_exptl_absorpt_correction_T_max 1.00000
_exptl_absorpt_correction_T_min 0.75692
_exptl_absorpt_correction_type multi-scan
_exptl_absorpt_process_details
;
CrysAlisPro 1.171.40.23a (Rigaku Oxford Diffraction, 2018)
Empirical absorption correction using spherical harmonics,
 implemented in SCALE3 ABSPACK scaling algorithm.
;
_exptl_crystal_colour 'metallic dark brown'
_exptl_crystal_colour_lustre metallic
_exptl_crystal_colour_modifier dark
_exptl_crystal_colour_primary brown
_exptl_crystal_density_diffrn 1.667
_exptl_crystal_description block
_exptl_crystal_F_000 580
_exptl_crystal_preparation 'slow evaporation'
_exptl_crystal_size_max 0.08
_exptl_crystal_size_mid 0.07
_exptl_crystal_size_min 0.04
_refine_diff_density_max 1.325
_refine_diff_density_min -0.799
_refine_diff_density_rms 0.142
_refine_ls_extinction_method none
_refine_ls_goodness_of_fit_ref 1.016
_refine_ls_hydrogen_treatment constr
_refine_ls_matrix_type full
_refine_ls_number_parameters 298
_refine_ls_number_reflns 4022
_refine_ls_number_restraints 100
_refine_ls_restrained_S_all 1.005
_refine_ls_R_factor_all 0.0853
_refine_ls_R_factor_gt 0.0597
_refine_ls_shift/su_max 0.001
_refine_ls_shift/su_mean 0.000
_refine_ls_structure_factor_coef Fsqd
_refine_ls_weighting_details 'w=1/[\s^2^(Fo^2^)+(0.0367P)^2^] where P=(Fo^2^+2Fc^2^)/3'
_refine_ls_weighting_scheme calc
_refine_ls_wR_factor_gt 0.1205
_refine_ls_wR_factor_ref 0.1410
_reflns_Friedel_coverage 0.000
_reflns_number_gt 2878
_reflns_number_total 4022
_reflns_threshold_expression 'I > 2\s(I)'
_cod_data_source_file d5dt02077h2.cif
_cod_data_source_block 2a
_cod_depositor_comments 'Adding full bibliography for 7719702--7719718.cif.'
_cod_database_code 7719708
_shelx_shelxl_version_number 2019/1
_chemical_oxdiff_formula CHNOPdPCl
_chemical_oxdiff_usercomment Mo
_shelx_space_group_comment
;
The symmetry employed for this shelxl refinement is uniquely defined
by the following loop, which should always be used as a source of
symmetry information in preference to the above space-group names.
They are only intended as comments.
;
_diffrn_oxdiff_ac4_digest_frames
;
0131c66b102a0aee348342f49c156abad90038516ed
;
_olex2_refinement_description
;
1. Fixed Uiso
 At 1.2 times of:
  All C(H) groups
2. Restrained distances
 C5-C20
 1.39 with sigma of 0.02
3. Rigid bond restraints
 All non-hydrogen atoms
 with sigma for 1-2 distances of 0.01 and sigma for 1-3 distances of 0.01
4.a Aromatic/amide H refined with riding coordinates:
 C20(H20), C1(H1), C19(H19), C3(H3), C4(H4), C6(H6), C7(H7), C9(H9), C10(H10),
 C11(H11), C14(H14), C15(H15), C16(H16), C17(H17), C8(H8), C22(H22), C23(H23),
 C24(H24), C25(H25)
;
_olex2_submission_original_sample_id 151-2pd
_olex2_submission_special_instructions 'No special instructions were received'
_oxdiff_exptl_absorpt_empirical_details
;
Empirical correction (ABSPACK) includes:
- Absorption correction using spherical harmonics
- Frame scaling
;
_oxdiff_exptl_absorpt_empirical_full_max 1.489
_oxdiff_exptl_absorpt_empirical_full_min 0.623

loop_
_space_group_symop_operation_xyz
'x, y, z'
'-x, -y, -z'

loop_
_atom_site_label
_atom_site_type_symbol
_atom_site_fract_x
_atom_site_fract_y
_atom_site_fract_z
_atom_site_U_iso_or_equiv
_atom_site_adp_type
_atom_site_occupancy
_atom_site_site_symmetry_order
_atom_site_calc_flag
_atom_site_refinement_flags_posn
_atom_site_refinement_flags_adp
_atom_site_refinement_flags_occupancy
_atom_site_disorder_assembly
_atom_site_disorder_group
Pd1 Pd 0.63408(5) 0.60366(4) 0.21451(4) 0.0380(2) Uani 1 1 d . U . . .
Cl1 Cl 0.44613(19) 0.66623(17) 0.29616(14) 0.0547(5) Uani 1 1 d . U . . .
S1 S 0.5610(2) 0.20888(18) -0.00500(15) 0.0593(5) Uani 1 1 d . U . . .
P1 P 0.77426(18) 0.77197(16) 0.31809(13) 0.0369(4) Uani 1 1 d . U . . .
N1 N 0.7978(6) 0.5409(5) 0.1406(4) 0.0388(12) Uani 1 1 d . U . . .
N2 N 0.7651(6) 0.4133(5) 0.0778(4) 0.0496(15) Uani 1 1 d . U . . .
N3 N 0.5259(6) 0.4281(5) 0.1194(4) 0.0369(12) Uani 1 1 d . U . . .
C20 C 0.6297(8) 1.0066(7) 0.2714(6) 0.059(2) Uani 1 1 d D U . . .
H20 H 0.624676 0.966942 0.204199 0.071 Uiso 1 1 calc R U . . .
C1 C 0.5710(9) 1.1352(8) 0.2931(7) 0.072(2) Uani 1 1 d . U . . .
H1 H 0.530212 1.184385 0.240124 0.086 Uiso 1 1 calc R U . . .
C19 C 0.5732(9) 1.1896(7) 0.3921(7) 0.067(2) Uani 1 1 d . U . . .
H19 H 0.531625 1.274583 0.406080 0.081 Uiso 1 1 calc R U . . .
C3 C 0.6354(8) 1.1210(7) 0.4701(6) 0.061(2) Uani 1 1 d . U . . .
H3 H 0.636397 1.157995 0.537503 0.074 Uiso 1 1 calc R U . . .
C4 C 0.6979(7) 0.9941(6) 0.4477(5) 0.0432(15) Uani 1 1 d . U . . .
H4 H 0.742172 0.947203 0.500743 0.052 Uiso 1 1 calc R U . . .
C5 C 0.6953(6) 0.9385(6) 0.3506(5) 0.0361(14) Uani 1 1 d D U . . .
C6 C 0.7424(9) 0.6276(7) 0.4873(5) 0.0576(19) Uani 1 1 d . U . . .
H6 H 0.645984 0.609148 0.457407 0.069 Uiso 1 1 calc R U . . .
C7 C 0.7882(10) 0.5791(8) 0.5782(6) 0.070(2) Uani 1 1 d . U . . .
H7 H 0.721624 0.528876 0.610076 0.085 Uiso 1 1 calc R U . . .
C9 C 0.9259(10) 0.6013(7) 0.6237(6) 0.065(2) Uani 1 1 d . U . . .
H9 H 0.954326 0.567767 0.686513 0.078 Uiso 1 1 calc R U . . .
C10 C 1.0265(8) 0.6751(7) 0.5758(6) 0.0598(19) Uani 1 1 d . U . . .
H10 H 1.123088 0.689464 0.605825 0.072 Uiso 1 1 calc R U . . .
C11 C 0.9818(8) 0.7271(6) 0.4831(5) 0.0482(16) Uani 1 1 d . U . . .
H11 H 1.048384 0.776970 0.451099 0.058 Uiso 1 1 calc R U . . .
C12 C 0.8384(7) 0.7047(6) 0.4384(5) 0.0383(14) Uani 1 1 d . U . . .
C13 C 0.9360(7) 0.8271(6) 0.2668(5) 0.0398(15) Uani 1 1 d . U . . .
C14 C 1.0096(7) 0.9587(7) 0.3037(5) 0.0476(17) Uani 1 1 d . U . . .
H14 H 0.970640 1.020139 0.349188 0.057 Uiso 1 1 calc R U . . .
C15 C 1.1404(8) 1.0002(7) 0.2738(5) 0.0545(18) Uani 1 1 d . U . . .
H15 H 1.189730 1.088540 0.299221 0.065 Uiso 1 1 calc R U . . .
C16 C 1.1955(8) 0.9090(7) 0.2065(5) 0.0536(18) Uani 1 1 d . U . . .
H16 H 1.283726 0.935281 0.186342 0.064 Uiso 1 1 calc R U . . .
C17 C 1.1237(7) 0.7815(7) 0.1688(5) 0.0512(17) Uani 1 1 d . U . . .
H17 H 1.164057 0.721703 0.122991 0.061 Uiso 1 1 calc R U . . .
C18 C 0.9914(7) 0.7359(6) 0.1958(5) 0.0391(14) Uani 1 1 d . U . . .
C8 C 0.9251(7) 0.6027(6) 0.1420(5) 0.0458(16) Uani 1 1 d . U . . .
H8 H 0.982924 0.553659 0.102123 0.055 Uiso 1 1 calc R U . . .
C2 C 0.6270(8) 0.3682(6) 0.0734(5) 0.0422(15) Uani 1 1 d . U . . .
C21 C 0.3911(8) 0.2278(6) 0.0292(5) 0.0460(16) Uani 1 1 d . U . . .
C22 C 0.2646(8) 0.1364(7) 0.0007(5) 0.0564(19) Uani 1 1 d . U . . .
H22 H 0.263597 0.052172 -0.042000 0.068 Uiso 1 1 calc R U . . .
C23 C 0.1446(9) 0.1735(7) 0.0367(6) 0.0601(19) Uani 1 1 d . U . . .
H23 H 0.058703 0.115715 0.015662 0.072 Uiso 1 1 calc R U . . .
C24 C 0.1445(8) 0.2945(7) 0.1040(6) 0.0580(19) Uani 1 1 d . U . . .
H24 H 0.060314 0.315743 0.129257 0.070 Uiso 1 1 calc R U . . .
C25 C 0.2693(8) 0.3834(7) 0.1333(5) 0.0523(18) Uani 1 1 d . U . . .
H25 H 0.269647 0.465446 0.178128 0.063 Uiso 1 1 calc R U . . .
C26 C 0.3935(7) 0.3509(6) 0.0964(5) 0.0385(14) Uani 1 1 d . U . . .

loop_
_atom_site_aniso_label
_atom_site_aniso_U_11
_atom_site_aniso_U_22
_atom_site_aniso_U_33
_atom_site_aniso_U_23
_atom_site_aniso_U_13
_atom_site_aniso_U_12
Pd1 0.0433(3) 0.0355(3) 0.0368(4) 0.0018(2) 0.0120(3) 0.0040(2)
Cl1 0.0466(10) 0.0556(10) 0.0607(13) -0.0129(8) 0.0192(9) -0.0023(8)
S1 0.0731(14) 0.0470(10) 0.0570(14) -0.0117(9) 0.0187(11) 0.0040(9)
P1 0.0427(10) 0.0342(9) 0.0361(10) 0.0036(7) 0.0143(8) 0.0020(7)
N1 0.048(3) 0.034(3) 0.036(3) 0.003(2) 0.010(3) 0.013(2)
N2 0.060(4) 0.035(3) 0.057(4) 0.000(2) 0.021(3) 0.007(2)
N3 0.054(3) 0.028(3) 0.032(3) 0.001(2) 0.016(3) 0.006(2)
C20 0.073(6) 0.061(4) 0.045(4) 0.006(3) 0.007(4) 0.018(4)
C1 0.076(6) 0.062(5) 0.081(5) 0.020(4) 0.009(5) 0.025(4)
C19 0.062(5) 0.040(4) 0.102(6) -0.002(4) 0.021(5) 0.013(3)
C3 0.059(5) 0.060(4) 0.068(5) -0.009(4) 0.028(4) 0.008(4)
C4 0.042(4) 0.051(4) 0.037(4) -0.002(3) 0.009(3) 0.009(3)
C5 0.035(4) 0.035(3) 0.039(4) 0.001(2) 0.012(3) -0.001(2)
C6 0.062(5) 0.069(5) 0.047(5) 0.019(4) 0.015(4) 0.007(4)
C7 0.072(5) 0.083(5) 0.067(6) 0.040(5) 0.025(4) 0.009(4)
C9 0.098(6) 0.063(5) 0.037(5) 0.017(4) 0.005(4) 0.018(4)
C10 0.051(5) 0.072(5) 0.053(5) 0.002(4) -0.005(4) 0.013(4)
C11 0.054(4) 0.047(4) 0.046(4) 0.012(3) 0.010(3) 0.006(3)
C12 0.047(4) 0.036(3) 0.034(4) 0.005(3) 0.009(3) 0.012(3)
C13 0.043(4) 0.043(3) 0.036(4) 0.006(3) 0.014(3) 0.006(3)
C14 0.052(4) 0.042(4) 0.050(5) 0.002(3) 0.019(4) -0.001(3)
C15 0.049(4) 0.059(4) 0.055(5) 0.008(3) 0.009(4) -0.005(3)
C16 0.048(4) 0.061(4) 0.057(5) 0.019(3) 0.021(4) -0.002(3)
C17 0.041(4) 0.059(4) 0.058(5) 0.012(3) 0.019(4) 0.009(3)
C18 0.044(4) 0.044(3) 0.033(4) 0.009(3) 0.011(3) 0.013(3)
C8 0.043(4) 0.042(3) 0.058(5) 0.003(3) 0.024(4) 0.015(3)
C2 0.060(4) 0.033(3) 0.035(4) 0.004(3) 0.011(3) 0.007(3)
C21 0.060(4) 0.034(3) 0.044(4) 0.011(3) 0.005(3) 0.009(3)
C22 0.075(5) 0.037(4) 0.051(5) 0.000(3) -0.001(4) -0.007(3)
C23 0.063(5) 0.040(4) 0.071(6) 0.009(3) -0.003(4) -0.014(3)
C24 0.047(4) 0.054(4) 0.070(6) 0.006(3) 0.003(4) -0.003(3)
C25 0.054(4) 0.043(4) 0.058(5) -0.005(3) 0.013(4) -0.004(3)
C26 0.045(3) 0.031(3) 0.038(4) 0.010(3) -0.001(3) 0.003(2)

loop_
_atom_type_symbol
_atom_type_description
_atom_type_scat_dispersion_real
_atom_type_scat_dispersion_imag
_atom_type_scat_source
C C 0.0033 0.0016 'International Tables Vol C Tables 4.2.6.8 and 6.1.1.4'
H H 0.0000 0.0000 'International Tables Vol C Tables 4.2.6.8 and 6.1.1.4'
Cl Cl 0.1484 0.1585 'International Tables Vol C Tables 4.2.6.8 and 6.1.1.4'
N N 0.0061 0.0033 'International Tables Vol C Tables 4.2.6.8 and 6.1.1.4'
P P 0.1023 0.0942 'International Tables Vol C Tables 4.2.6.8 and 6.1.1.4'
Pd Pd -0.9988 1.0072 'International Tables Vol C Tables 4.2.6.8 and 6.1.1.4'
S S 0.1246 0.1234 'International Tables Vol C Tables 4.2.6.8 and 6.1.1.4'

loop_
_geom_angle_atom_site_label_1
_geom_angle_atom_site_label_2
_geom_angle_atom_site_label_3
_geom_angle
_geom_angle_site_symmetry_1
_geom_angle_site_symmetry_3
_geom_angle_publ_flag
P1 Pd1 Cl1 88.09(6) . . ?
N1 Pd1 Cl1 177.98(14) . . ?
N1 Pd1 P1 93.70(15) . . ?
N1 Pd1 N3 80.3(2) . . ?
N3 Pd1 Cl1 97.87(14) . . ?
N3 Pd1 P1 172.20(14) . . ?
C21 S1 C2 89.2(3) . . ?
C5 P1 Pd1 117.1(2) . . ?
C12 P1 Pd1 110.5(2) . . ?
C12 P1 C5 106.1(3) . . ?
C13 P1 Pd1 112.1(2) . . ?
C13 P1 C5 104.8(3) . . ?
C13 P1 C12 105.4(3) . . ?
N2 N1 Pd1 114.5(4) . . ?
C8 N1 Pd1 129.9(4) . . ?
C8 N1 N2 115.6(5) . . ?
C2 N2 N1 110.2(5) . . ?
C2 N3 Pd1 105.4(4) . . ?
C2 N3 C26 112.8(5) . . ?
C26 N3 Pd1 141.5(4) . . ?
C1 C20 H20 120.4 . . ?
C5 C20 H20 120.4 . . ?
C5 C20 C1 119.2(7) . . ?
C20 C1 H1 119.9 . . ?
C19 C1 C20 120.1(7) . . ?
C19 C1 H1 120.0 . . ?
C1 C19 H19 119.7 . . ?
C3 C19 C1 120.7(7) . . ?
C3 C19 H19 119.7 . . ?
C19 C3 H3 120.6 . . ?
C19 C3 C4 118.9(7) . . ?
C4 C3 H3 120.6 . . ?
C3 C4 H4 119.4 . . ?
C5 C4 C3 121.2(7) . . ?
C5 C4 H4 119.4 . . ?
C20 C5 P1 117.5(5) . . ?
C4 C5 P1 122.5(5) . . ?
C4 C5 C20 120.0(6) . . ?
C7 C6 H6 119.8 . . ?
C7 C6 C12 120.4(8) . . ?
C12 C6 H6 119.8 . . ?
C6 C7 H7 118.9 . . ?
C9 C7 C6 122.1(7) . . ?
C9 C7 H7 118.9 . . ?
C7 C9 H9 120.4 . . ?
C7 C9 C10 119.2(7) . . ?
C10 C9 H9 120.4 . . ?
C9 C10 H10 120.2 . . ?
C9 C10 C11 119.7(7) . . ?
C11 C10 H10 120.2 . . ?
C10 C11 H11 120.0 . . ?
C12 C11 C10 120.0(6) . . ?
C12 C11 H11 120.0 . . ?
C6 C12 P1 119.7(6) . . ?
C11 C12 P1 121.7(5) . . ?
C11 C12 C6 118.6(6) . . ?
C14 C13 P1 118.7(4) . . ?
C14 C13 C18 119.9(6) . . ?
C18 C13 P1 121.3(5) . . ?
C13 C14 H14 119.5 . . ?
C13 C14 C15 121.0(6) . . ?
C15 C14 H14 119.5 . . ?
C14 C15 H15 120.6 . . ?
C16 C15 C14 118.8(7) . . ?
C16 C15 H15 120.6 . . ?
C15 C16 H16 119.6 . . ?
C17 C16 C15 120.8(6) . . ?
C17 C16 H16 119.6 . . ?
C16 C17 H17 118.8 . . ?
C16 C17 C18 122.4(6) . . ?
C18 C17 H17 118.8 . . ?
C13 C18 C8 128.1(6) . . ?
C17 C18 C13 117.1(6) . . ?
C17 C18 C8 114.7(5) . . ?
N1 C8 C18 129.8(6) . . ?
N1 C8 H8 115.1 . . ?
C18 C8 H8 115.1 . . ?
N2 C2 S1 117.7(5) . . ?
N2 C2 N3 129.1(6) . . ?
N3 C2 S1 113.2(5) . . ?
C22 C21 S1 128.6(5) . . ?
C26 C21 S1 110.7(5) . . ?
C26 C21 C22 120.7(7) . . ?
C21 C22 H22 120.9 . . ?
C23 C22 C21 118.2(6) . . ?
C23 C22 H22 120.9 . . ?
C22 C23 H23 118.9 . . ?
C22 C23 C24 122.2(7) . . ?
C24 C23 H23 118.9 . . ?
C23 C24 H24 120.2 . . ?
C25 C24 C23 119.7(7) . . ?
C25 C24 H24 120.2 . . ?
C24 C25 H25 120.0 . . ?
C26 C25 C24 119.9(6) . . ?
C26 C25 H25 120.0 . . ?
N3 C26 C21 114.2(6) . . ?
N3 C26 C25 126.5(6) . . ?
C25 C26 C21 119.3(6) . . ?

loop_
_geom_bond_atom_site_label_1
_geom_bond_atom_site_label_2
_geom_bond_distance
_geom_bond_site_symmetry_2
_geom_bond_publ_flag
Pd1 Cl1 2.2871(17) . ?
Pd1 P1 2.2128(17) . ?
Pd1 N1 2.035(5) . ?
Pd1 N3 2.086(5) . ?
S1 C2 1.762(6) . ?
S1 C21 1.738(7) . ?
P1 C5 1.823(6) . ?
P1 C12 1.814(6) . ?
P1 C13 1.815(6) . ?
N1 N2 1.385(7) . ?
N1 C8 1.287(8) . ?
N2 C2 1.325(8) . ?
N3 C2 1.333(8) . ?
N3 C26 1.371(8) . ?
C20 H20 0.9300 . ?
C20 C1 1.388(9) . ?
C20 C5 1.376(8) . ?
C1 H1 0.9300 . ?
C1 C19 1.365(10) . ?
C19 H19 0.9300 . ?
C19 C3 1.355(10) . ?
C3 H3 0.9300 . ?
C3 C4 1.394(8) . ?
C4 H4 0.9300 . ?
C4 C5 1.344(8) . ?
C6 H6 0.9300 . ?
C6 C7 1.355(9) . ?
C6 C12 1.387(9) . ?
C7 H7 0.9300 . ?
C7 C9 1.337(11) . ?
C9 H9 0.9300 . ?
C9 C10 1.394(10) . ?
C10 H10 0.9300 . ?
C10 C11 1.388(9) . ?
C11 H11 0.9300 . ?
C11 C12 1.381(9) . ?
C13 C14 1.383(8) . ?
C13 C18 1.398(8) . ?
C14 H14 0.9300 . ?
C14 C15 1.386(9) . ?
C15 H15 0.9300 . ?
C15 C16 1.366(9) . ?
C16 H16 0.9300 . ?
C16 C17 1.348(9) . ?
C17 H17 0.9300 . ?
C17 C18 1.392(9) . ?
C18 C8 1.435(9) . ?
C8 H8 0.9300 . ?
C21 C22 1.396(10) . ?
C21 C26 1.392(8) . ?
C22 H22 0.9300 . ?
C22 C23 1.343(10) . ?
C23 H23 0.9300 . ?
C23 C24 1.382(9) . ?
C24 H24 0.9300 . ?
C24 C25 1.373(10) . ?
C25 H25 0.9300 . ?
C25 C26 1.373(9) . ?

loop_
_geom_torsion_atom_site_label_1
_geom_torsion_atom_site_label_2
_geom_torsion_atom_site_label_3
_geom_torsion_atom_site_label_4
_geom_torsion
_geom_torsion_site_symmetry_1
_geom_torsion_site_symmetry_2
_geom_torsion_site_symmetry_3
_geom_torsion_site_symmetry_4
_geom_torsion_publ_flag
Pd1 P1 C5 C20 -52.0(6) . . . . ?
Pd1 P1 C5 C4 127.2(5) . . . . ?
Pd1 P1 C12 C6 -45.8(5) . . . . ?
Pd1 P1 C12 C11 133.7(5) . . . . ?
Pd1 P1 C13 C14 159.4(5) . . . . ?
Pd1 P1 C13 C18 -24.4(6) . . . . ?
Pd1 N1 N2 C2 5.9(6) . . . . ?
Pd1 N1 C8 C18 -0.4(11) . . . . ?
Pd1 N3 C2 S1 175.9(3) . . . . ?
Pd1 N3 C2 N2 -5.4(8) . . . . ?
Pd1 N3 C26 C21 -173.1(4) . . . . ?
Pd1 N3 C26 C25 6.3(11) . . . . ?
S1 C21 C22 C23 -179.9(5) . . . . ?
S1 C21 C26 N3 0.3(7) . . . . ?
S1 C21 C26 C25 -179.1(5) . . . . ?
P1 C13 C14 C15 174.2(5) . . . . ?
P1 C13 C18 C17 -173.6(5) . . . . ?
P1 C13 C18 C8 10.2(9) . . . . ?
N1 N2 C2 S1 178.6(4) . . . . ?
N1 N2 C2 N3 0.0(10) . . . . ?
N2 N1 C8 C18 178.2(6) . . . . ?
C20 C1 C19 C3 1.6(13) . . . . ?
C1 C20 C5 P1 -178.6(6) . . . . ?
C1 C20 C5 C4 2.1(11) . . . . ?
C1 C19 C3 C4 0.3(12) . . . . ?
C19 C3 C4 C5 -1.0(11) . . . . ?
C3 C4 C5 P1 -179.4(5) . . . . ?
C3 C4 C5 C20 -0.2(10) . . . . ?
C5 P1 C12 C6 82.1(5) . . . . ?
C5 P1 C12 C11 -98.4(5) . . . . ?
C5 P1 C13 C14 31.4(6) . . . . ?
C5 P1 C13 C18 -152.4(5) . . . . ?
C5 C20 C1 C19 -2.8(12) . . . . ?
C6 C7 C9 C10 -0.7(12) . . . . ?
C7 C6 C12 P1 -178.7(5) . . . . ?
C7 C6 C12 C11 1.8(10) . . . . ?
C7 C9 C10 C11 1.4(11) . . . . ?
C9 C10 C11 C12 -0.4(10) . . . . ?
C10 C11 C12 P1 179.4(5) . . . . ?
C10 C11 C12 C6 -1.1(9) . . . . ?
C12 P1 C5 C20 -175.9(5) . . . . ?
C12 P1 C5 C4 3.3(6) . . . . ?
C12 P1 C13 C14 -80.3(6) . . . . ?
C12 P1 C13 C18 95.9(6) . . . . ?
C12 C6 C7 C9 -0.9(12) . . . . ?
C13 P1 C5 C20 72.9(6) . . . . ?
C13 P1 C5 C4 -107.9(6) . . . . ?
C13 P1 C12 C6 -167.0(5) . . . . ?
C13 P1 C12 C11 12.5(6) . . . . ?
C13 C14 C15 C16 0.4(11) . . . . ?
C13 C18 C8 N1 5.2(12) . . . . ?
C14 C13 C18 C17 2.6(10) . . . . ?
C14 C13 C18 C8 -173.7(6) . . . . ?
C14 C15 C16 C17 0.6(11) . . . . ?
C15 C16 C17 C18 0.0(11) . . . . ?
C16 C17 C18 C13 -1.6(10) . . . . ?
C16 C17 C18 C8 175.2(6) . . . . ?
C17 C18 C8 N1 -171.1(7) . . . . ?
C18 C13 C14 C15 -2.1(10) . . . . ?
C8 N1 N2 C2 -172.9(6) . . . . ?
C2 S1 C21 C22 -177.7(7) . . . . ?
C2 S1 C21 C26 0.1(5) . . . . ?
C2 N3 C26 C21 -0.8(8) . . . . ?
C2 N3 C26 C25 178.6(6) . . . . ?
C21 S1 C2 N2 -179.4(6) . . . . ?
C21 S1 C2 N3 -0.6(5) . . . . ?
C21 C22 C23 C24 -3.0(11) . . . . ?
C22 C21 C26 N3 178.3(6) . . . . ?
C22 C21 C26 C25 -1.1(10) . . . . ?
C22 C23 C24 C25 2.1(12) . . . . ?
C23 C24 C25 C26 -0.5(11) . . . . ?
C24 C25 C26 N3 -179.3(7) . . . . ?
C24 C25 C26 C21 0.1(10) . . . . ?
C26 N3 C2 S1 0.9(7) . . . . ?
C26 N3 C2 N2 179.6(6) . . . . ?
C26 C21 C22 C23 2.5(10) . . . . ?
